data_1539243
loop_
_publ_author_name
'Voroshilov, Yu.V.'
'Gurzan, M.I.'
'Kish, Z.Z.'
'Lada, L.V.'

_publ_section_title
;
 Phase equilibria in the Tl-Pb-Te system and crystal structures of Tl4
 B(IV) X3 and Tl9 B(V) X6 compounds
;
_journal_name_full
;
Inorganic Materials (USSR) (see: Izv.Akad.Nauk, Neorg.Mater.)
;
_journal_page_first 1265
_journal_page_last 1269
_journal_volume 24
_journal_year 1988
_chemical_formula_sum 'Pb Te3 Tl4'
_chemical_name_systematic 'Pb Tl4 Te3'
_space_group_IT_number 140
_symmetry_space_group_name_Hall '-I 4 2c'
_symmetry_space_group_name_H-M 'I 4/m c m'
_cell_angle_alpha 90
_cell_angle_beta 90
_cell_angle_gamma 90
_cell_formula_units_Z 4
_cell_length_a 8.849
_cell_length_b 8.849
_cell_length_c 13.059
_cell_volume 1022.582
_citation_journal_id_ASTM INOMAF
_cod_data_source_file Voroshilov_INOMAF_1988_1368.cif
_cod_data_source_block Pb1Te3Tl4
_cod_original_formula_sum 'Pb1 Te3 Tl4'
_cod_database_code 1539243

loop_
_symmetry_equiv_pos_as_xyz
x,y,z
-y,x,z
-x,-y,z
y,-x,z
x,-y,-z+1/2
y,x,-z+1/2
-x,y,-z+1/2
-y,-x,-z+1/2
-x,-y,-z
y,-x,-z
x,y,-z
-y,x,-z
-x,y,z-1/2
-y,-x,z-1/2
x,-y,z-1/2
y,x,z-1/2
x+1/2,y+1/2,z+1/2
-y+1/2,x+1/2,z+1/2
-x+1/2,-y+1/2,z+1/2
y+1/2,-x+1/2,z+1/2
x+1/2,-y+1/2,-z+1
y+1/2,x+1/2,-z+1
-x+1/2,y+1/2,-z+1
-y+1/2,-x+1/2,-z+1
-x+1/2,-y+1/2,-z+1/2
y+1/2,-x+1/2,-z+1/2
x+1/2,y+1/2,-z+1/2
-y+1/2,x+1/2,-z+1/2
-x+1/2,y+1/2,z
-y+1/2,-x+1/2,z
x+1/2,-y+1/2,z
y+1/2,x+1/2,z

loop_
_atom_site_label
_atom_site_type_symbol
_atom_site_fract_x
_atom_site_fract_y
_atom_site_fract_z
_atom_site_occupancy
_atom_site_U_iso_or_equiv
Te1 Te-2 0 0 0.25 1 0.0
Te2 Te-2 0.336 0.836 0 1 0.0
Pb1 Pb+2 0 0 0 1 0.0
Tl1 Tl+1 0.1476 0.6476 0.162 1 0.0
